data_2223450
loop_
_publ_author_name
'Lian, Chaomei'
'Lu, Pingping'
'Zhu, Yulin'

_publ_section_title
;7-Bromo-4-(7-bromo-3,3-dimethyl-1-oxo-2,3,4,9-tetrahydro-1<i>H</i>-xanthen-9-yl)-3,3-dimethyl-2,3-dihydroxanthen-1(4<i>H</i>)-one
 ethanol solvate
;
_journal_coeditor_code JH2097
_journal_issue 10
_journal_name_full 'Acta Crystallographica Section E'
_journal_page_first o2448
_journal_paper_doi 10.1107/S1600536809035922
_journal_volume 65
_journal_year 2009
_chemical_formula_iupac 'C30 H26 Br2 O4, C2 H6 O'
_chemical_formula_moiety 'C30 H26 Br2 O4, C2 H6 O'
_chemical_formula_sum 'C32 H32 Br2 O5'
_chemical_formula_weight 656.40
_chemical_name_systematic
;
7-Bromo-4-(7-bromo-3,3-dimethyl-1-oxo-2,3,4,9-tetrahydro-1<i>H</i>-xanthen-
9-yl)-3,3-dimethyl-2,3-dihydroxanthen-1(4<i>H</i>)-one ethanol solvate
;
_space_group_IT_number 29
_symmetry_cell_setting orthorhombic
_symmetry_space_group_name_Hall 'P 2c -2ac'
_symmetry_space_group_name_H-M 'P c a 21'
_atom_sites_solution_hydrogens geom
_atom_sites_solution_primary direct
_atom_sites_solution_secondary difmap
_audit_creation_method SHELXL-97
_cell_angle_alpha 90.00
_cell_angle_beta 90.00
_cell_angle_gamma 90.00
_cell_formula_units_Z 4
_cell_length_a 15.016(2)
_cell_length_b 10.2459(14)
_cell_length_c 18.740(3)
_cell_measurement_reflns_used 3559
_cell_measurement_temperature 298(2)
_cell_measurement_theta_max 21.77
_cell_measurement_theta_min 2.17
_cell_volume 2883.2(7)
_computing_cell_refinement 'SAINT (Bruker, 2004)'
_computing_data_collection 'APEX2 (Bruker, 2004)'
_computing_data_reduction 'SAINT (Bruker, 2004)'
_computing_molecular_graphics 'SHELXTL (Sheldrick, 2008)'
_computing_publication_material 'SHELXTL (Sheldrick, 2008)'
_computing_structure_refinement 'SHELXL-97 (Sheldrick, 2008)'
_computing_structure_solution 'SHELXS-97 (Sheldrick, 2008)'
_diffrn_ambient_temperature 298(2)
_diffrn_measured_fraction_theta_full 0.998
_diffrn_measured_fraction_theta_max 0.998
_diffrn_measurement_device_type 'Bruker APEXII area-detector diffractometer'
_diffrn_measurement_method '\f and \w scan'
_diffrn_radiation_monochromator graphite
_diffrn_radiation_source 'fine-focus sealed tube'
_diffrn_radiation_type MoK\a
_diffrn_radiation_wavelength 0.71073
_diffrn_reflns_av_R_equivalents 0.0414
_diffrn_reflns_av_sigmaI/netI 0.0725
_diffrn_reflns_limit_h_max 17
_diffrn_reflns_limit_h_min -18
_diffrn_reflns_limit_k_max 12
_diffrn_reflns_limit_k_min -11
_diffrn_reflns_limit_l_max 22
_diffrn_reflns_limit_l_min -22
_diffrn_reflns_number 14442
_diffrn_reflns_theta_full 25.50
_diffrn_reflns_theta_max 25.50
_diffrn_reflns_theta_min 2.17
_exptl_absorpt_coefficient_mu 2.851
_exptl_absorpt_correction_T_max 0.710
_exptl_absorpt_correction_T_min 0.546
_exptl_absorpt_correction_type multi-scan
_exptl_absorpt_process_details '(SADABS; Bruker, 2004)'
_exptl_crystal_colour red
_exptl_crystal_density_diffrn 1.512
_exptl_crystal_density_method 'not measured'
_exptl_crystal_description block
_exptl_crystal_F_000 1336
_exptl_crystal_size_max 0.26
_exptl_crystal_size_mid 0.18
_exptl_crystal_size_min 0.12
_refine_diff_density_max 0.327
_refine_diff_density_min -0.266
_refine_ls_abs_structure_details 'Flack (1983), 2379 Friedel pairs'
_refine_ls_abs_structure_Flack 0.020(8)
_refine_ls_extinction_method none
_refine_ls_goodness_of_fit_ref 1.005
_refine_ls_hydrogen_treatment constr
_refine_ls_matrix_type full
_refine_ls_number_parameters 357
_refine_ls_number_reflns 5155
_refine_ls_number_restraints 1
_refine_ls_restrained_S_all 1.005
_refine_ls_R_factor_all 0.0738
_refine_ls_R_factor_gt 0.0390
_refine_ls_shift/su_max 0.001
_refine_ls_shift/su_mean 0.000
_refine_ls_structure_factor_coef Fsqd
_refine_ls_weighting_details 'calc w=1/[\s^2^(Fo^2^)+(0.0160P)^2^+0.6332P] where P=(Fo^2^+2Fc^2^)/3'
_refine_ls_weighting_scheme calc
_refine_ls_wR_factor_gt 0.0682
_refine_ls_wR_factor_ref 0.0778
_reflns_number_gt 3685
_reflns_number_total 5155
_reflns_threshold_expression I>2\s(I)
_cod_data_source_file jh2097.cif
_cod_data_source_block I
_cod_database_code 2223450
_cod_database_fobs_code 2223450

loop_
_symmetry_equiv_pos_as_xyz
'x, y, z'
'-x, -y, z+1/2'
'x+1/2, -y, z'
'-x+1/2, y, z+1/2'

loop_
_atom_site_type_symbol
_atom_site_label
_atom_site_fract_x
_atom_site_fract_y
_atom_site_fract_z
_atom_site_U_iso_or_equiv
_atom_site_adp_type
_atom_site_calc_flag
_atom_site_refinement_flags
_atom_site_occupancy
_atom_site_disorder_assembly
_atom_site_disorder_group
Br Br1 0.42195(3) 0.14209(5) 0.41954(3) 0.06989(17) Uani d . 1 . .
Br Br2 0.62250(4) 1.02446(4) 0.12373(4) 0.07602(18) Uani d . 1 . .
C C9 0.5865(3) 0.3725(4) 0.2527(2) 0.0339(10) Uani d . 1 . .
C C2 0.5465(3) 0.3620(4) 0.1083(2) 0.0343(9) Uani d . 1 . .
C C8 0.5154(3) 0.2968(4) 0.2299(2) 0.0352(9) Uani d . 1 . .
C C3 0.6267(2) 0.4279(3) 0.1314(2) 0.0332(9) Uani d . 1 . .
C C4 0.6893(3) 0.4756(4) 0.08862(18) 0.0297(9) Uani d . 1 . .
C C6 0.5783(3) 0.4647(5) -0.0097(2) 0.0475(11) Uani d . 1 . .
H H6A 0.5590 0.5534 -0.0003 0.057 Uiso calc R 1 . .
H H6B 0.5701 0.4480 -0.0602 0.057 Uiso calc R 1 . .
C C7 0.4942(3) 0.2991(4) 0.1543(2) 0.0368(10) Uani d . 1 . .
H H7 0.4436 0.2562 0.1378 0.044 Uiso calc R 1 . .
C C5 0.6777(3) 0.4528(4) 0.00836(18) 0.0380(10) Uani d . 1 . .
C C12 0.4897(3) 0.2371(4) 0.3510(2) 0.0468(11) Uani d . 1 . .
C C13 0.4668(3) 0.2280(4) 0.2804(2) 0.0427(10) Uani d . 1 . .
H H13 0.4190 0.1761 0.2664 0.051 Uiso calc R 1 . .
C C11 0.5580(3) 0.3144(5) 0.3737(2) 0.0483(12) Uani d . 1 . .
H H11 0.5717 0.3205 0.4219 0.058 Uiso calc R 1 . .
C C1 0.5220(3) 0.3733(4) 0.0316(2) 0.0452(11) Uani d . 1 . .
C C10 0.6068(3) 0.3839(4) 0.3235(2) 0.0451(11) Uani d . 1 . .
H H10 0.6531 0.4381 0.3380 0.054 Uiso calc R 1 . .
O O1 0.4611(3) 0.3130(4) 0.00624(17) 0.0721(10) Uani d . 1 . .
C C14 0.7095(3) 0.3150(4) -0.0113(2) 0.0480(11) Uani d . 1 . .
H H14A 0.6741 0.2516 0.0136 0.072 Uiso calc R 1 . .
H H14B 0.7708 0.3051 0.0021 0.072 Uiso calc R 1 . .
H H14C 0.7034 0.3021 -0.0618 0.072 Uiso calc R 1 . .
C C15 0.7300(3) 0.5510(4) -0.0373(2) 0.0512(12) Uani d . 1 . .
H H15A 0.7118 0.5435 -0.0862 0.077 Uiso calc R 1 . .
H H15B 0.7926 0.5329 -0.0335 0.077 Uiso calc R 1 . .
H H15C 0.7184 0.6379 -0.0206 0.077 Uiso calc R 1 . .
O O2 0.63770(16) 0.4421(3) 0.20540(13) 0.0380(7) Uani d . 1 . .
C C21 0.8334(3) 0.4733(4) 0.2348(2) 0.0333(9) Uani d . 1 . .
C C24 0.7435(3) 0.6669(4) 0.1613(2) 0.0339(9) Uani d . 1 . .
C C17 0.8935(3) 0.3742(4) 0.1292(2) 0.0381(9) Uani d . 1 . .
C C23 0.7709(2) 0.5480(3) 0.1187(2) 0.0324(8) Uani d . 1 . .
H H23 0.8062 0.5787 0.0780 0.039 Uiso calc R 1 . .
C C28 0.6787(3) 0.8803(4) 0.1690(3) 0.0462(11) Uani d . 1 . .
C C29 0.7040(2) 0.7750(4) 0.1286(2) 0.0440(10) Uani d . 1 . .
H H29 0.6949 0.7755 0.0796 0.053 Uiso calc R 1 . .
C C22 0.8303(3) 0.4641(4) 0.1636(2) 0.0320(9) Uani d . 1 . .
C C25 0.7517(3) 0.6708(4) 0.2340(2) 0.0360(9) Uani d . 1 . .
C C27 0.6889(3) 0.8824(4) 0.2422(3) 0.0515(12) Uani d . 1 . .
H H27 0.6710 0.9546 0.2687 0.062 Uiso calc R 1 . .
C C26 0.7258(3) 0.7757(4) 0.2750(2) 0.0417(10) Uani d . 1 . .
H H26 0.7333 0.7743 0.3243 0.050 Uiso calc R 1 . .
C C20 0.8834(3) 0.3859(4) 0.2829(2) 0.0431(11) Uani d . 1 . .
H H20A 0.8475 0.3686 0.3249 0.052 Uiso calc R 1 . .
H H20B 0.9372 0.4301 0.2984 0.052 Uiso calc R 1 . .
C C19 0.9089(3) 0.2562(4) 0.2483(2) 0.0452(11) Uani d . 1 . .
C C18 0.9498(3) 0.2880(4) 0.1766(2) 0.0465(11) Uani d . 1 . .
H H18A 1.0066 0.3307 0.1844 0.056 Uiso calc R 1 . .
H H18B 0.9615 0.2068 0.1516 0.056 Uiso calc R 1 . .
O O3 0.9023(2) 0.3738(3) 0.06442(16) 0.0526(8) Uani d . 1 . .
O O4 0.78986(17) 0.5671(3) 0.27188(12) 0.0382(7) Uani d . 1 . .
C C30 0.9769(4) 0.1859(5) 0.2962(3) 0.0721(15) Uani d . 1 . .
H H30A 0.9936 0.1046 0.2746 0.108 Uiso calc R 1 . .
H H30B 0.9508 0.1696 0.3421 0.108 Uiso calc R 1 . .
H H30C 1.0288 0.2397 0.3018 0.108 Uiso calc R 1 . .
C C31 0.8274(4) 0.1713(5) 0.2391(3) 0.0683(14) Uani d . 1 . .
H H31A 0.7836 0.2173 0.2115 0.102 Uiso calc R 1 . .
H H31B 0.8032 0.1503 0.2851 0.102 Uiso calc R 1 . .
H H31C 0.8437 0.0923 0.2148 0.102 Uiso calc R 1 . .
O O5 0.6800(4) 0.8520(6) 0.4501(3) 0.169(3) Uani d . 1 . .
H H5 0.6333 0.8118 0.4557 0.253 Uiso calc R 1 . .
C C33 0.6290(5) 1.0123(7) 0.5278(4) 0.113(2) Uani d . 1 . .
H H33A 0.6304 0.9339 0.5558 0.170 Uiso calc R 1 . .
H H33B 0.5688 1.0428 0.5239 0.170 Uiso calc R 1 . .
H H33C 0.6648 1.0780 0.5504 0.170 Uiso calc R 1 . .
C C32 0.6640(6) 0.9856(7) 0.4571(5) 0.121(3) Uani d . 1 . .
H H32A 0.6215 1.0137 0.4212 0.145 Uiso calc R 1 . .
H H32B 0.7189 1.0337 0.4499 0.145 Uiso calc R 1 . .

loop_
_atom_site_aniso_label
_atom_site_aniso_U_11
_atom_site_aniso_U_22
_atom_site_aniso_U_33
_atom_site_aniso_U_12
_atom_site_aniso_U_13
_atom_site_aniso_U_23
Br1 0.0664(3) 0.0769(4) 0.0663(3) -0.0076(3) 0.0261(3) 0.0185(3)
Br2 0.0842(4) 0.0433(3) 0.1006(4) 0.0189(3) -0.0024(3) 0.0077(3)
C9 0.028(2) 0.037(2) 0.037(2) 0.0032(19) 0.0031(18) 0.001(2)
C2 0.034(2) 0.036(2) 0.033(2) 0.0049(18) -0.0022(18) -0.0084(19)
C8 0.025(2) 0.040(2) 0.040(2) 0.0040(18) 0.0026(18) 0.0015(19)
C3 0.037(2) 0.036(2) 0.027(2) 0.0033(17) -0.0050(18) -0.002(2)
C4 0.034(2) 0.027(2) 0.0283(19) 0.0044(18) -0.0014(17) 0.0016(16)
C6 0.053(3) 0.060(3) 0.029(2) 0.014(2) -0.010(2) -0.002(2)
C7 0.032(2) 0.035(2) 0.044(2) 0.0044(18) -0.0063(19) -0.0096(18)
C5 0.049(3) 0.040(3) 0.025(2) 0.007(2) -0.0034(18) -0.0027(17)
C12 0.040(3) 0.055(3) 0.046(3) 0.000(2) 0.015(2) 0.009(2)
C13 0.031(2) 0.046(3) 0.052(3) 0.002(2) 0.003(2) -0.001(2)
C11 0.044(3) 0.071(3) 0.029(2) 0.002(2) 0.003(2) 0.002(2)
C1 0.041(3) 0.052(3) 0.043(2) 0.005(2) -0.010(2) -0.011(2)
C10 0.038(3) 0.060(3) 0.038(2) -0.006(2) 0.0007(19) -0.001(2)
O1 0.070(2) 0.088(3) 0.058(2) -0.022(2) -0.0222(18) -0.0086(19)
C14 0.061(3) 0.050(3) 0.033(2) 0.011(2) -0.003(2) -0.006(2)
C15 0.069(4) 0.058(3) 0.026(2) 0.001(2) 0.001(2) 0.002(2)
O2 0.0399(17) 0.0495(17) 0.0245(13) -0.0103(13) 0.0010(13) -0.0024(13)
C21 0.028(2) 0.040(2) 0.031(2) -0.0013(19) 0.0027(18) -0.0038(19)
C24 0.030(2) 0.036(2) 0.036(2) -0.0031(19) 0.0044(17) 0.000(2)
C17 0.034(2) 0.042(2) 0.039(2) -0.0026(17) 0.0072(19) -0.004(2)
C23 0.032(2) 0.040(2) 0.0245(18) -0.0007(16) 0.0041(18) 0.001(2)
C28 0.042(3) 0.032(2) 0.065(3) 0.005(2) 0.004(2) 0.001(2)
C29 0.047(3) 0.042(2) 0.043(2) -0.0034(19) 0.004(2) 0.000(2)
C22 0.027(2) 0.035(2) 0.034(2) 0.0000(18) 0.0043(17) 0.0004(18)
C25 0.034(2) 0.034(2) 0.040(2) -0.0039(18) -0.0020(19) -0.003(2)
C27 0.046(3) 0.043(3) 0.065(3) -0.004(2) 0.009(2) -0.020(2)
C26 0.040(3) 0.045(3) 0.040(2) -0.005(2) 0.0067(19) -0.012(2)
C20 0.037(2) 0.054(3) 0.039(2) -0.003(2) -0.0022(19) 0.011(2)
C19 0.034(3) 0.045(3) 0.056(3) 0.001(2) -0.005(2) 0.011(2)
C18 0.037(3) 0.050(3) 0.052(3) 0.007(2) 0.000(2) 0.004(2)
O3 0.051(2) 0.064(2) 0.0423(19) 0.0083(15) 0.0145(14) -0.0049(15)
O4 0.0409(18) 0.0456(17) 0.0281(14) 0.0005(14) 0.0014(12) -0.0047(13)
C30 0.065(4) 0.082(4) 0.070(3) 0.022(3) -0.004(3) 0.021(3)
C31 0.065(4) 0.050(3) 0.091(4) -0.014(3) 0.004(3) 0.010(3)
O5 0.164(5) 0.141(5) 0.200(7) -0.022(4) 0.093(5) -0.032(4)
C33 0.128(7) 0.107(6) 0.105(5) 0.011(5) 0.003(5) -0.029(4)
C32 0.129(6) 0.065(5) 0.169(8) 0.023(4) 0.035(5) -0.014(5)

loop_
_atom_type_symbol
_atom_type_description
_atom_type_scat_dispersion_real
_atom_type_scat_dispersion_imag
_atom_type_scat_source
C C 0.0033 0.0016 'International Tables Vol C Tables 4.2.6.8 and 6.1.1.4'
H H 0.0000 0.0000 'International Tables Vol C Tables 4.2.6.8 and 6.1.1.4'
O O 0.0106 0.0060 'International Tables Vol C Tables 4.2.6.8 and 6.1.1.4'
Br Br -0.2901 2.4595 'International Tables Vol C Tables 4.2.6.8 and 6.1.1.4'

loop_
_geom_angle_atom_site_label_1
_geom_angle_atom_site_label_2
_geom_angle_atom_site_label_3
_geom_angle_site_symmetry_1
_geom_angle_site_symmetry_3
_geom_angle
_geom_angle_publ_flag
C10 C9 O2 . . 117.2(4) ?
C10 C9 C8 . . 121.3(4) ?
O2 C9 C8 . . 121.4(3) ?
C7 C2 C3 . . 121.6(3) ?
C7 C2 C1 . . 121.1(4) ?
C3 C2 C1 . . 117.2(4) ?
C9 C8 C13 . . 118.6(4) ?
C9 C8 C7 . . 117.5(4) ?
C13 C8 C7 . . 123.9(4) ?
C4 C3 O2 . . 118.3(3) ?
C4 C3 C2 . . 125.5(3) ?
O2 C3 C2 . . 116.2(3) ?
C3 C4 C5 . . 117.1(3) ?
C3 C4 C23 . . 121.3(3) ?
C5 C4 C23 . . 121.6(3) ?
C1 C6 C5 . . 112.9(3) ?
C1 C6 H6A . . 109.0 ?
C5 C6 H6A . . 109.0 ?
C1 C6 H6B . . 109.0 ?
C5 C6 H6B . . 109.0 ?
H6A C6 H6B . . 107.8 ?
C2 C7 C8 . . 120.6(4) ?
C2 C7 H7 . . 119.7 ?
C8 C7 H7 . . 119.7 ?
C4 C5 C6 . . 108.4(3) ?
C4 C5 C14 . . 109.9(3) ?
C6 C5 C14 . . 108.8(3) ?
C4 C5 C15 . . 112.9(3) ?
C6 C5 C15 . . 108.8(3) ?
C14 C5 C15 . . 108.0(3) ?
C11 C12 C13 . . 121.9(4) ?
C11 C12 Br1 . . 119.3(3) ?
C13 C12 Br1 . . 118.8(3) ?
C12 C13 C8 . . 119.5(4) ?
C12 C13 H13 . . 120.3 ?
C8 C13 H13 . . 120.3 ?
C12 C11 C10 . . 119.0(4) ?
C12 C11 H11 . . 120.5 ?
C10 C11 H11 . . 120.5 ?
O1 C1 C6 . . 123.5(4) ?
O1 C1 C2 . . 122.0(4) ?
C6 C1 C2 . . 114.5(4) ?
C9 C10 C11 . . 119.7(4) ?
C9 C10 H10 . . 120.2 ?
C11 C10 H10 . . 120.2 ?
C5 C14 H14A . . 109.5 ?
C5 C14 H14B . . 109.5 ?
H14A C14 H14B . . 109.5 ?
C5 C14 H14C . . 109.5 ?
H14A C14 H14C . . 109.5 ?
H14B C14 H14C . . 109.5 ?
C5 C15 H15A . . 109.5 ?
C5 C15 H15B . . 109.5 ?
H15A C15 H15B . . 109.5 ?
C5 C15 H15C . . 109.5 ?
H15A C15 H15C . . 109.5 ?
H15B C15 H15C . . 109.5 ?
C9 O2 C3 . . 121.2(3) ?
C22 C21 O4 . . 123.1(4) ?
C22 C21 C20 . . 125.6(4) ?
O4 C21 C20 . . 111.3(3) ?
C25 C24 C29 . . 116.8(4) ?
C25 C24 C23 . . 121.6(3) ?
C29 C24 C23 . . 121.5(4) ?
O3 C17 C22 . . 120.6(4) ?
O3 C17 C18 . . 121.4(4) ?
C22 C17 C18 . . 118.0(4) ?
C22 C23 C24 . . 109.1(3) ?
C22 C23 C4 . . 113.8(3) ?
C24 C23 C4 . . 111.4(3) ?
C22 C23 H23 . . 107.4 ?
C24 C23 H23 . . 107.4 ?
C4 C23 H23 . . 107.4 ?
C29 C28 C27 . . 122.0(4) ?
C29 C28 Br2 . . 119.3(3) ?
C27 C28 Br2 . . 118.7(3) ?
C28 C29 C24 . . 120.0(4) ?
C28 C29 H29 . . 120.0 ?
C24 C29 H29 . . 120.0 ?
C21 C22 C17 . . 117.4(4) ?
C21 C22 C23 . . 122.7(4) ?
C17 C22 C23 . . 119.8(3) ?
C24 C25 C26 . . 123.6(4) ?
C24 C25 O4 . . 121.3(4) ?
C26 C25 O4 . . 115.1(3) ?
C26 C27 C28 . . 118.6(4) ?
C26 C27 H27 . . 120.7 ?
C28 C27 H27 . . 120.7 ?
C27 C26 C25 . . 119.0(4) ?
C27 C26 H26 . . 120.5 ?
C25 C26 H26 . . 120.5 ?
C21 C20 C19 . . 113.4(3) ?
C21 C20 H20A . . 108.9 ?
C19 C20 H20A . . 108.9 ?
C21 C20 H20B . . 108.9 ?
C19 C20 H20B . . 108.9 ?
H20A C20 H20B . . 107.7 ?
C31 C19 C18 . . 110.5(4) ?
C31 C19 C20 . . 110.3(4) ?
C18 C19 C20 . . 107.0(3) ?
C31 C19 C30 . . 109.5(4) ?
C18 C19 C30 . . 110.5(4) ?
C20 C19 C30 . . 109.1(4) ?
C17 C18 C19 . . 114.9(3) ?
C17 C18 H18A . . 108.6 ?
C19 C18 H18A . . 108.6 ?
C17 C18 H18B . . 108.6 ?
C19 C18 H18B . . 108.6 ?
H18A C18 H18B . . 107.5 ?
C21 O4 C25 . . 118.4(3) ?
C19 C30 H30A . . 109.5 ?
C19 C30 H30B . . 109.5 ?
H30A C30 H30B . . 109.5 ?
C19 C30 H30C . . 109.5 ?
H30A C30 H30C . . 109.5 ?
H30B C30 H30C . . 109.5 ?
C19 C31 H31A . . 109.5 ?
C19 C31 H31B . . 109.5 ?
H31A C31 H31B . . 109.5 ?
C19 C31 H31C . . 109.5 ?
H31A C31 H31C . . 109.5 ?
H31B C31 H31C . . 109.5 ?
C32 O5 H5 . . 109.5 ?
C32 C33 H33A . . 109.5 ?
C32 C33 H33B . . 109.5 ?
H33A C33 H33B . . 109.5 ?
C32 C33 H33C . . 109.5 ?
H33A C33 H33C . . 109.5 ?
H33B C33 H33C . . 109.5 ?
O5 C32 C33 . . 109.4(6) ?
O5 C32 H32A . . 109.8 ?
C33 C32 H32A . . 109.8 ?
O5 C32 H32B . . 109.8 ?
C33 C32 H32B . . 109.8 ?
H32A C32 H32B . . 108.2 ?

loop_
_geom_bond_atom_site_label_1
_geom_bond_atom_site_label_2
_geom_bond_site_symmetry_2
_geom_bond_distance
_geom_bond_publ_flag
Br1 C12 . 1.906(4) ?
Br2 C28 . 1.901(4) ?
C9 C10 . 1.366(6) ?
C9 O2 . 1.374(5) ?
C9 C8 . 1.387(5) ?
C2 C7 . 1.332(5) ?
C2 C3 . 1.447(5) ?
C2 C1 . 1.488(6) ?
C8 C13 . 1.388(5) ?
C8 C7 . 1.453(5) ?
C3 C4 . 1.328(5) ?
C3 O2 . 1.404(4) ?
C4 C5 . 1.532(5) ?
C4 C23 . 1.540(5) ?
C6 C1 . 1.481(6) ?
C6 C5 . 1.535(6) ?
C6 H6A . 0.9700 ?
C6 H6B . 0.9700 ?
C7 H7 . 0.9300 ?
C5 C14 . 1.535(6) ?
C5 C15 . 1.537(6) ?
C12 C11 . 1.364(6) ?
C12 C13 . 1.371(6) ?
C13 H13 . 0.9300 ?
C11 C10 . 1.388(6) ?
C11 H11 . 0.9300 ?
C1 O1 . 1.202(5) ?
C10 H10 . 0.9300 ?
C14 H14A . 0.9600 ?
C14 H14B . 0.9600 ?
C14 H14C . 0.9600 ?
C15 H15A . 0.9600 ?
C15 H15B . 0.9600 ?
C15 H15C . 0.9600 ?
C21 C22 . 1.338(5) ?
C21 O4 . 1.354(5) ?
C21 C20 . 1.476(5) ?
C24 C25 . 1.368(6) ?
C24 C29 . 1.398(5) ?
C24 C23 . 1.514(5) ?
C17 O3 . 1.221(5) ?
C17 C22 . 1.471(5) ?
C17 C18 . 1.512(6) ?
C23 C22 . 1.498(5) ?
C23 H23 . 0.9800 ?
C28 C29 . 1.371(5) ?
C28 C27 . 1.381(6) ?
C29 H29 . 0.9300 ?
C25 C26 . 1.377(5) ?
C25 O4 . 1.401(5) ?
C27 C26 . 1.371(6) ?
C27 H27 . 0.9300 ?
C26 H26 . 0.9300 ?
C20 C19 . 1.527(6) ?
C20 H20A . 0.9700 ?
C20 H20B . 0.9700 ?
C19 C31 . 1.512(6) ?
C19 C18 . 1.513(6) ?
C19 C30 . 1.539(6) ?
C18 H18A . 0.9700 ?
C18 H18B . 0.9700 ?
C30 H30A . 0.9600 ?
C30 H30B . 0.9600 ?
C30 H30C . 0.9600 ?
C31 H31A . 0.9600 ?
C31 H31B . 0.9600 ?
C31 H31C . 0.9600 ?
O5 C32 . 1.397(8) ?
O5 H5 . 0.8200 ?
C33 C32 . 1.451(10) ?
C33 H33A . 0.9600 ?
C33 H33B . 0.9600 ?
C33 H33C . 0.9600 ?
C32 H32A . 0.9700 ?
C32 H32B . 0.9700 ?

loop_
_geom_hbond_atom_site_label_D
_geom_hbond_atom_site_label_H
_geom_hbond_atom_site_label_A
_geom_hbond_site_symmetry_A
_geom_hbond_distance_DH
_geom_hbond_distance_HA
_geom_hbond_distance_DA
_geom_hbond_angle_DHA
C14 H14B O3 . 0.96 2.40 3.280(6) 152.3
O5 H5 O1 2_665 0.82 2.13 2.908(7) 158

loop_
_geom_torsion_atom_site_label_1
_geom_torsion_atom_site_label_2
_geom_torsion_atom_site_label_3
_geom_torsion_atom_site_label_4
_geom_torsion_site_symmetry_1
_geom_torsion_site_symmetry_2
_geom_torsion_site_symmetry_3
_geom_torsion_site_symmetry_4
_geom_torsion
_geom_torsion_publ_flag
C10 C9 C8 C13 . . . . -2.4(6) ?
O2 C9 C8 C13 . . . . 179.5(3) ?
C10 C9 C8 C7 . . . . 174.9(4) ?
O2 C9 C8 C7 . . . . -3.1(6) ?
C7 C2 C3 C4 . . . . 169.2(4) ?
C1 C2 C3 C4 . . . . -14.0(6) ?
C7 C2 C3 O2 . . . . -11.2(5) ?
C1 C2 C3 O2 . . . . 165.6(3) ?
O2 C3 C4 C5 . . . . 177.2(3) ?
C2 C3 C4 C5 . . . . -3.2(6) ?
O2 C3 C4 C23 . . . . -1.6(5) ?
C2 C3 C4 C23 . . . . 178.1(3) ?
C3 C2 C7 C8 . . . . 1.2(6) ?
C1 C2 C7 C8 . . . . -175.5(4) ?
C9 C8 C7 C2 . . . . 6.2(6) ?
C13 C8 C7 C2 . . . . -176.6(4) ?
C3 C4 C5 C6 . . . . 37.6(5) ?
C23 C4 C5 C6 . . . . -143.6(3) ?
C3 C4 C5 C14 . . . . -81.2(4) ?
C23 C4 C5 C14 . . . . 97.5(4) ?
C3 C4 C5 C15 . . . . 158.2(4) ?
C23 C4 C5 C15 . . . . -23.0(5) ?
C1 C6 C5 C4 . . . . -57.1(4) ?
C1 C6 C5 C14 . . . . 62.4(4) ?
C1 C6 C5 C15 . . . . 179.9(3) ?
C11 C12 C13 C8 . . . . 1.5(7) ?
Br1 C12 C13 C8 . . . . 179.9(3) ?
C9 C8 C13 C12 . . . . 0.3(6) ?
C7 C8 C13 C12 . . . . -176.9(4) ?
C13 C12 C11 C10 . . . . -1.2(7) ?
Br1 C12 C11 C10 . . . . -179.7(3) ?
C5 C6 C1 O1 . . . . -138.1(4) ?
C5 C6 C1 C2 . . . . 42.3(5) ?
C7 C2 C1 O1 . . . . -9.7(6) ?
C3 C2 C1 O1 . . . . 173.5(4) ?
C7 C2 C1 C6 . . . . 169.9(4) ?
C3 C2 C1 C6 . . . . -6.9(5) ?
O2 C9 C10 C11 . . . . -179.1(4) ?
C8 C9 C10 C11 . . . . 2.7(6) ?
C12 C11 C10 C9 . . . . -0.9(7) ?
C10 C9 O2 C3 . . . . 174.5(3) ?
C8 C9 O2 C3 . . . . -7.3(5) ?
C4 C3 O2 C9 . . . . -166.1(3) ?
C2 C3 O2 C9 . . . . 14.2(5) ?
C25 C24 C23 C22 . . . . -17.4(5) ?
C29 C24 C23 C22 . . . . 166.3(4) ?
C25 C24 C23 C4 . . . . 109.0(4) ?
C29 C24 C23 C4 . . . . -67.3(5) ?
C3 C4 C23 C22 . . . . 64.4(5) ?
C5 C4 C23 C22 . . . . -114.3(4) ?
C3 C4 C23 C24 . . . . -59.5(5) ?
C5 C4 C23 C24 . . . . 121.9(4) ?
C27 C28 C29 C24 . . . . -1.7(6) ?
Br2 C28 C29 C24 . . . . -178.5(3) ?
C25 C24 C29 C28 . . . . 2.5(6) ?
C23 C24 C29 C28 . . . . 179.0(4) ?
O4 C21 C22 C17 . . . . 168.7(3) ?
C20 C21 C22 C17 . . . . -11.0(6) ?
O4 C21 C22 C23 . . . . -6.6(6) ?
C20 C21 C22 C23 . . . . 173.7(4) ?
O3 C17 C22 C21 . . . . -170.3(4) ?
C18 C17 C22 C21 . . . . 6.7(5) ?
O3 C17 C22 C23 . . . . 5.1(6) ?
C18 C17 C22 C23 . . . . -177.9(3) ?
C24 C23 C22 C21 . . . . 19.4(5) ?
C4 C23 C22 C21 . . . . -105.7(4) ?
C24 C23 C22 C17 . . . . -155.8(3) ?
C4 C23 C22 C17 . . . . 79.1(4) ?
C29 C24 C25 C26 . . . . -2.1(6) ?
C23 C24 C25 C26 . . . . -178.5(4) ?
C29 C24 C25 O4 . . . . 179.7(3) ?
C23 C24 C25 O4 . . . . 3.2(6) ?
C29 C28 C27 C26 . . . . 0.3(7) ?
Br2 C28 C27 C26 . . . . 177.1(3) ?
C28 C27 C26 C25 . . . . 0.2(6) ?
C24 C25 C26 C27 . . . . 0.8(6) ?
O4 C25 C26 C27 . . . . 179.1(4) ?
C22 C21 C20 C19 . . . . -18.5(6) ?
O4 C21 C20 C19 . . . . 161.8(3) ?
C21 C20 C19 C31 . . . . -71.7(5) ?
C21 C20 C19 C18 . . . . 48.5(4) ?
C21 C20 C19 C30 . . . . 168.0(4) ?
O3 C17 C18 C19 . . . . -156.0(4) ?
C22 C17 C18 C19 . . . . 27.0(5) ?
C31 C19 C18 C17 . . . . 67.1(5) ?
C20 C19 C18 C17 . . . . -53.0(5) ?
C30 C19 C18 C17 . . . . -171.6(4) ?
C22 C21 O4 C25 . . . . -10.4(6) ?
C20 C21 O4 C25 . . . . 169.3(3) ?
C24 C25 O4 C21 . . . . 11.9(5) ?
C26 C25 O4 C21 . . . . -166.5(3) ?
